data_7007830
loop_
_publ_author_name
'Alegria, Elisabete C. B.'
'Martins, Lu\'isa M D R S'
'Haukka, Matti'
'Pombeiro, Armando J. L.'

_publ_section_title
;
 Rhenium complexes of tris(pyrazolyl)methanes and sulfonate derivative.
;
_journal_issue 41
_journal_name_full 'Dalton transactions (Cambridge, England : 2003)'
_journal_page_first 4954
_journal_page_last 4961
_journal_paper_doi 10.1039/b611209a
_journal_year 2006
_chemical_formula_moiety 'C16 H18 N8 O5 Re S, O4 Re'
_chemical_formula_sum 'C16 H18 N8 O9 Re2 S'
_chemical_formula_weight 870.84
_chemical_name_systematic
;
?
;
_space_group_IT_number 14
_symmetry_cell_setting monoclinic
_symmetry_space_group_name_Hall '-P 2ybc'
_symmetry_space_group_name_H-M 'P 1 21/c 1'
_atom_sites_solution_hydrogens geom
_atom_sites_solution_primary direct
_atom_sites_solution_secondary difmap
_audit_creation_method SHELXL-97
_cell_angle_alpha 90.00
_cell_angle_beta 100.36(3)
_cell_angle_gamma 90.00
_cell_formula_units_Z 4
_cell_length_a 12.500(3)
_cell_length_b 12.532(3)
_cell_length_c 15.166(3)
_cell_measurement_reflns_used 70279
_cell_measurement_temperature 120(2)
_cell_measurement_theta_max 27.48
_cell_measurement_theta_min 1.00
_cell_volume 2337.0(9)
_computing_cell_refinement 'EvalCCD (Duisenberg, 1998-2003)'
_computing_data_collection 'Collect (Nonius BV, 1997-2000)'
_computing_data_reduction 'EvalCCD (Duisenberg, 1998-2003)'
_computing_molecular_graphics 'Diamond v.3.0e (Crystal Impact GbR, 2005)'
_computing_publication_material 'SHELXL-97 (Sheldrick, 1997)'
_computing_structure_refinement 'SHELXL-97 (Sheldrick, 1997)'
_computing_structure_solution 'SHELXS-97 (Sheldrick, 1997)'
_diffrn_ambient_temperature 120(2)
_diffrn_detector_area_resol_mean 9
_diffrn_measured_fraction_theta_full 0.997
_diffrn_measured_fraction_theta_max 0.997
_diffrn_measurement_device '95mm CCD camera on \k-goniostat'
_diffrn_measurement_device_type 'Nonius KappaCCD'
_diffrn_measurement_method '\f scans and \w scans with \k offset'
_diffrn_radiation_monochromator 'horizontally mounted graphite crystal'
_diffrn_radiation_source 'fine-focus sealed tube'
_diffrn_radiation_type MoK\a
_diffrn_radiation_wavelength 0.71073
_diffrn_reflns_av_R_equivalents 0.0801
_diffrn_reflns_av_sigmaI/netI 0.0474
_diffrn_reflns_limit_h_max 14
_diffrn_reflns_limit_h_min -14
_diffrn_reflns_limit_k_max 14
_diffrn_reflns_limit_k_min -14
_diffrn_reflns_limit_l_max 17
_diffrn_reflns_limit_l_min -17
_diffrn_reflns_number 28197
_diffrn_reflns_theta_full 25.00
_diffrn_reflns_theta_max 25.00
_diffrn_reflns_theta_min 2.54
_exptl_absorpt_coefficient_mu 10.504
_exptl_absorpt_correction_T_max 0.4322
_exptl_absorpt_correction_T_min 0.2403
_exptl_absorpt_correction_type multi-scan
_exptl_absorpt_process_details 'SADABS v.2.10 (Sheldrick, 2003)'
_exptl_crystal_colour block
_exptl_crystal_density_diffrn 2.475
_exptl_crystal_density_method 'not measured'
_exptl_crystal_description purple
_exptl_crystal_F_000 1632
_exptl_crystal_size_max 0.16
_exptl_crystal_size_mid 0.11
_exptl_crystal_size_min 0.08
_refine_diff_density_max 4.727
_refine_diff_density_min -1.979
_refine_diff_density_rms 0.253
_refine_ls_extinction_method none
_refine_ls_goodness_of_fit_ref 1.081
_refine_ls_hydrogen_treatment constr
_refine_ls_matrix_type full
_refine_ls_number_parameters 327
_refine_ls_number_reflns 4091
_refine_ls_number_restraints 0
_refine_ls_restrained_S_all 1.081
_refine_ls_R_factor_all 0.0810
_refine_ls_R_factor_gt 0.0481
_refine_ls_shift/su_max 0.000
_refine_ls_shift/su_mean 0.000
_refine_ls_structure_factor_coef Fsqd
_refine_ls_weighting_details 'calc w=1/[\s^2^(Fo^2^)+(0.0291P)^2^+62.7509P] where P=(Fo^2^+2Fc^2^)/3'
_refine_ls_weighting_scheme calc
_refine_ls_wR_factor_gt 0.1046
_refine_ls_wR_factor_ref 0.1256
_reflns_number_gt 2978
_reflns_number_total 4091
_reflns_threshold_expression >2sigma(I)
_cod_data_source_file b611209a.txt
_cod_data_source_block struct_6
_cod_original_cell_volume 2337.2(8)
_cod_original_sg_symbol_H-M 'P 21/c'
_cod_database_code 7007830

loop_
_symmetry_equiv_pos_as_xyz
'x, y, z'
'-x, y+1/2, -z+1/2'
'-x, -y, -z'
'x, -y-1/2, z-1/2'

loop_
_atom_site_label
_atom_site_type_symbol
_atom_site_fract_x
_atom_site_fract_y
_atom_site_fract_z
_atom_site_U_iso_or_equiv
_atom_site_adp_type
_atom_site_occupancy
_atom_site_symmetry_multiplicity
_atom_site_calc_flag
_atom_site_refinement_flags
_atom_site_disorder_assembly
_atom_site_disorder_group
Re1 Re 0.20010(5) 0.11197(5) 0.21489(3) 0.03922(18) Uani 1 1 d . . .
S1 S 0.2016(3) -0.1870(3) 0.4490(2) 0.0455(9) Uani 1 1 d . . .
O1 O 0.3118(9) -0.2240(8) 0.4677(6) 0.047(3) Uani 1 1 d . . .
N1 N 0.2990(9) 0.0835(9) 0.3412(7) 0.038(3) Uani 1 1 d . . .
C1 C 0.3764(12) 0.1405(13) 0.3871(9) 0.045(4) Uani 1 1 d . . .
H1 H 0.4082 0.2008 0.3639 0.054 Uiso 1 1 calc R . .
Re2 Re 0.38912(5) 0.43505(5) 0.22905(4) 0.0470(2) Uani 1 1 d . . .
O2 O 0.1654(9) -0.1279(9) 0.5195(6) 0.054(3) Uani 1 1 d . . .
N2 N 0.2792(10) 0.0036(10) 0.3951(7) 0.042(3) Uani 1 1 d . . .
C2 C 0.4078(14) 0.1020(13) 0.4756(11) 0.056(4) Uani 1 1 d . . .
H2 H 0.4606 0.1310 0.5224 0.067 Uiso 1 1 calc R . .
O3 O 0.1252(9) -0.2612(9) 0.4014(7) 0.055(3) Uani 1 1 d . . .
N3 N 0.0771(9) 0.0391(10) 0.2671(7) 0.042(3) Uani 1 1 d . . .
C3 C 0.3467(13) 0.0166(14) 0.4781(9) 0.051(4) Uani 1 1 d . . .
H3 H 0.3484 -0.0289 0.5285 0.062 Uiso 1 1 calc R . .
O4 O 0.2918(9) 0.3774(10) 0.1490(7) 0.059(3) Uani 1 1 d . . .
N4 N 0.0949(10) -0.0346(10) 0.3336(7) 0.043(3) Uani 1 1 d . . .
C4 C -0.0252(12) 0.0644(14) 0.2548(9) 0.051(4) Uani 1 1 d . . .
H4 H -0.0598 0.1129 0.2105 0.061 Uiso 1 1 calc R . .
O5 O 0.4863(17) 0.486(2) 0.1807(8) 0.180(13) Uani 1 1 d . . .
N5 N 0.2467(9) -0.0613(9) 0.2118(6) 0.036(3) Uani 1 1 d . . .
C5 C -0.0767(14) 0.0114(15) 0.3147(10) 0.058(4) Uani 1 1 d . . .
H5 H -0.1508 0.0170 0.3209 0.069 Uiso 1 1 calc R . .
O6 O 0.3306(14) 0.5315(13) 0.2782(13) 0.134(8) Uani 1 1 d . . .
N6 N 0.2385(8) -0.1253(8) 0.2823(6) 0.031(2) Uani 1 1 d . . .
C6 C 0.0038(12) -0.0525(14) 0.3644(10) 0.050(4) Uani 1 1 d . . .
H6 H -0.0051 -0.0999 0.4114 0.060 Uiso 1 1 calc R . .
O7 O 0.4440(11) 0.3493(12) 0.3109(11) 0.088(4) Uani 1 1 d . . .
N7 N 0.3160(9) 0.1290(10) 0.1377(7) 0.042(3) Uani 1 1 d . . .
C7 C 0.2869(11) -0.1181(12) 0.1540(9) 0.040(3) Uani 1 1 d . . .
H7 H 0.3027 -0.0922 0.0989 0.048 Uiso 1 1 calc R . .
N8 N 0.2797(10) 0.1254(11) 0.0501(8) 0.046(3) Uani 1 1 d . . .
C8 C 0.3036(11) -0.2232(12) 0.1848(9) 0.041(3) Uani 1 1 d . . .
H8 H 0.3301 -0.2816 0.1551 0.049 Uiso 1 1 calc R . .
O9 O 0.1187(8) 0.0922(9) 0.0966(6) 0.050(3) Uani 1 1 d . . .
C9 C 0.2735(11) -0.2234(12) 0.2669(8) 0.040(3) Uani 1 1 d . . .
H9 H 0.2768 -0.2828 0.3062 0.048 Uiso 1 1 calc R . .
C10 C 0.2048(11) -0.0797(11) 0.3607(8) 0.035(3) Uani 1 1 d . . .
C11 C 0.4226(11) 0.1364(12) 0.1481(10) 0.045(4) Uani 1 1 d . . .
H11 H 0.4702 0.1418 0.2043 0.054 Uiso 1 1 calc R . .
C12 C 0.4551(13) 0.1351(13) 0.0676(11) 0.053(4) Uani 1 1 d . . .
H12 H 0.5276 0.1387 0.0569 0.064 Uiso 1 1 calc R . .
C13 C 0.3645(13) 0.1279(14) 0.0065(10) 0.054(4) Uani 1 1 d . . .
H13 H 0.3603 0.1250 -0.0566 0.065 Uiso 1 1 calc R . .
C14 C 0.1610(12) 0.1249(14) 0.0210(9) 0.050(4) Uani 1 1 d . . .
C15 C 0.1285(16) 0.0450(17) -0.0545(12) 0.072(5) Uani 1 1 d . . .
H15A H 0.1441 -0.0275 -0.0315 0.109 Uiso 1 1 calc R . .
H15B H 0.1700 0.0592 -0.1023 0.109 Uiso 1 1 calc R . .
H15C H 0.0506 0.0519 -0.0783 0.109 Uiso 1 1 calc R . .
C16 C 0.1189(15) 0.2351(14) -0.0096(11) 0.060(4) Uani 1 1 d . . .
H16A H 0.0408 0.2310 -0.0336 0.090 Uiso 1 1 calc R . .
H16B H 0.1573 0.2609 -0.0563 0.090 Uiso 1 1 calc R . .
H16C H 0.1314 0.2843 0.0414 0.090 Uiso 1 1 calc R . .
O8 O 0.1769(8) 0.2329(9) 0.2481(6) 0.053(3) Uani 1 1 d . . .

loop_
_atom_site_aniso_label
_atom_site_aniso_U_11
_atom_site_aniso_U_22
_atom_site_aniso_U_33
_atom_site_aniso_U_23
_atom_site_aniso_U_13
_atom_site_aniso_U_12
Re1 0.0449(3) 0.0484(4) 0.0286(3) 0.0085(2) 0.0178(2) 0.0057(3)
S1 0.069(3) 0.047(2) 0.0261(17) 0.0039(15) 0.0217(16) 0.0014(19)
O1 0.068(7) 0.051(7) 0.023(4) 0.003(4) 0.010(4) 0.007(5)
N1 0.050(7) 0.032(7) 0.039(6) -0.007(5) 0.022(5) -0.001(5)
C1 0.047(8) 0.048(9) 0.038(8) -0.004(7) 0.002(6) -0.001(7)
Re2 0.0617(4) 0.0438(4) 0.0381(3) 0.0029(3) 0.0159(3) -0.0158(3)
O2 0.078(8) 0.062(7) 0.028(5) 0.008(5) 0.023(5) 0.013(6)
N2 0.055(7) 0.047(8) 0.027(6) 0.000(5) 0.013(5) -0.002(6)
C2 0.070(11) 0.044(10) 0.052(9) -0.017(8) 0.004(8) -0.014(9)
O3 0.076(8) 0.050(7) 0.045(6) 0.002(5) 0.030(5) -0.003(6)
N3 0.044(7) 0.057(8) 0.031(6) 0.006(5) 0.019(5) 0.004(6)
C3 0.067(10) 0.059(11) 0.027(7) -0.008(7) 0.005(7) 0.007(9)
O4 0.060(7) 0.071(8) 0.055(6) -0.026(6) 0.030(5) -0.018(6)
N4 0.056(7) 0.051(8) 0.029(6) 0.011(5) 0.024(5) 0.000(6)
C4 0.044(9) 0.079(12) 0.032(7) -0.001(7) 0.014(6) 0.003(8)
O5 0.174(17) 0.33(3) 0.024(6) 0.028(11) -0.011(8) -0.18(2)
N5 0.042(6) 0.049(7) 0.017(5) -0.006(5) 0.008(4) -0.003(5)
C5 0.055(10) 0.077(13) 0.047(9) 0.005(8) 0.026(7) 0.005(9)
O6 0.126(14) 0.084(11) 0.155(16) -0.074(11) -0.078(12) 0.052(10)
N6 0.043(6) 0.030(6) 0.021(5) 0.001(4) 0.009(4) -0.003(5)
C6 0.045(8) 0.069(11) 0.039(8) 0.004(7) 0.017(7) 0.003(8)
O7 0.065(8) 0.083(10) 0.118(12) 0.023(9) 0.020(8) -0.005(7)
N7 0.047(7) 0.049(8) 0.034(6) 0.007(5) 0.016(5) 0.006(6)
C7 0.047(8) 0.050(9) 0.026(6) -0.008(6) 0.013(6) 0.002(7)
N8 0.053(7) 0.054(8) 0.037(7) 0.004(6) 0.022(5) -0.002(6)
C8 0.043(8) 0.049(9) 0.033(7) -0.007(6) 0.012(6) -0.004(7)
O9 0.058(6) 0.072(8) 0.022(5) 0.014(5) 0.014(4) 0.002(5)
C9 0.052(8) 0.045(9) 0.020(6) -0.002(6) 0.002(6) -0.006(7)
C10 0.039(7) 0.043(8) 0.026(6) 0.001(6) 0.012(5) 0.007(6)
C11 0.040(8) 0.047(9) 0.050(9) 0.009(7) 0.017(6) 0.005(7)
C12 0.049(9) 0.055(11) 0.062(10) 0.015(8) 0.027(8) 0.015(8)
C13 0.061(10) 0.076(12) 0.032(8) 0.018(7) 0.025(7) 0.007(9)
C14 0.049(9) 0.070(11) 0.031(7) 0.009(7) 0.006(6) 0.006(8)
C15 0.075(12) 0.088(15) 0.058(11) 0.003(10) 0.021(9) -0.021(11)
C16 0.073(11) 0.063(12) 0.047(9) 0.016(8) 0.018(8) 0.006(9)
O8 0.060(6) 0.071(8) 0.037(5) 0.017(5) 0.029(5) 0.020(6)

loop_
_atom_type_symbol
_atom_type_description
_atom_type_scat_dispersion_real
_atom_type_scat_dispersion_imag
_atom_type_scat_source
C C 0.0033 0.0016 'International Tables Vol C Tables 4.2.6.8 and 6.1.1.4'
H H 0.0000 0.0000 'International Tables Vol C Tables 4.2.6.8 and 6.1.1.4'
N N 0.0061 0.0033 'International Tables Vol C Tables 4.2.6.8 and 6.1.1.4'
O O 0.0106 0.0060 'International Tables Vol C Tables 4.2.6.8 and 6.1.1.4'
S S 0.1246 0.1234 'International Tables Vol C Tables 4.2.6.8 and 6.1.1.4'
Re Re -1.0185 7.2310 'International Tables Vol C Tables 4.2.6.8 and 6.1.1.4'

loop_
_geom_angle_atom_site_label_1
_geom_angle_atom_site_label_2
_geom_angle_atom_site_label_3
_geom_angle
_geom_angle_site_symmetry_1
_geom_angle_site_symmetry_3
_geom_angle_publ_flag
O8 Re1 O9 108.3(5) . . ?
O8 Re1 N7 105.3(5) . . ?
O9 Re1 N7 77.8(4) . . ?
O8 Re1 N3 96.1(5) . . ?
O9 Re1 N3 89.7(4) . . ?
N7 Re1 N3 157.7(5) . . ?
O8 Re1 N1 89.1(5) . . ?
O9 Re1 N1 162.4(4) . . ?
N7 Re1 N1 100.2(4) . . ?
N3 Re1 N1 86.1(4) . . ?
O8 Re1 N5 163.6(4) . . ?
O9 Re1 N5 87.2(4) . . ?
N7 Re1 N5 82.8(4) . . ?
N3 Re1 N5 78.1(4) . . ?
N1 Re1 N5 75.2(4) . . ?
O3 S1 O1 114.8(7) . . ?
O3 S1 O2 116.0(7) . . ?
O1 S1 O2 116.1(6) . . ?
O3 S1 C10 101.5(6) . . ?
O1 S1 C10 103.1(6) . . ?
O2 S1 C10 102.0(6) . . ?
C1 N1 N2 106.5(12) . . ?
C1 N1 Re1 130.5(10) . . ?
N2 N1 Re1 122.4(9) . . ?
N1 C1 C2 112.0(14) . . ?
N1 C1 H1 124.0 . . ?
C2 C1 H1 124.0 . . ?
O5 Re2 O6 109.8(13) . . ?
O5 Re2 O7 109.6(9) . . ?
O6 Re2 O7 106.7(9) . . ?
O5 Re2 O4 109.4(6) . . ?
O6 Re2 O4 108.1(6) . . ?
O7 Re2 O4 113.3(7) . . ?
N1 N2 C3 108.4(12) . . ?
N1 N2 C10 120.0(11) . . ?
C3 N2 C10 131.5(12) . . ?
C3 C2 C1 103.9(14) . . ?
C3 C2 H2 128.1 . . ?
C1 C2 H2 128.1 . . ?
C4 N3 N4 107.4(11) . . ?
C4 N3 Re1 128.2(10) . . ?
N4 N3 Re1 123.6(9) . . ?
C2 C3 N2 109.2(14) . . ?
C2 C3 H3 125.4 . . ?
N2 C3 H3 125.4 . . ?
C6 N4 N3 109.9(12) . . ?
C6 N4 C10 130.9(12) . . ?
N3 N4 C10 119.2(10) . . ?
N3 C4 C5 110.7(15) . . ?
N3 C4 H4 124.7 . . ?
C5 C4 H4 124.7 . . ?
C7 N5 N6 107.5(11) . . ?
C7 N5 Re1 132.5(10) . . ?
N6 N5 Re1 119.9(7) . . ?
C4 C5 C6 104.8(14) . . ?
C4 C5 H5 127.6 . . ?
C6 C5 H5 127.6 . . ?
C9 N6 N5 109.4(10) . . ?
C9 N6 C10 131.2(11) . . ?
N5 N6 C10 119.2(10) . . ?
N4 C6 C5 107.2(13) . . ?
N4 C6 H6 126.4 . . ?
C5 C6 H6 126.4 . . ?
C11 N7 N8 106.2(11) . . ?
C11 N7 Re1 138.6(10) . . ?
N8 N7 Re1 115.0(9) . . ?
N5 C7 C8 110.1(12) . . ?
N5 C7 H7 125.0 . . ?
C8 C7 H7 125.0 . . ?
N7 N8 C13 109.5(12) . . ?
N7 N8 C14 116.5(10) . . ?
C13 N8 C14 133.9(12) . . ?
C9 C8 C7 104.9(13) . . ?
C9 C8 H8 127.5 . . ?
C7 C8 H8 127.5 . . ?
C14 O9 Re1 120.7(9) . . ?
N6 C9 C8 108.1(13) . . ?
N6 C9 H9 126.0 . . ?
C8 C9 H9 126.0 . . ?
N2 C10 N6 108.8(10) . . ?
N2 C10 N4 109.5(11) . . ?
N6 C10 N4 108.5(10) . . ?
N2 C10 S1 110.6(9) . . ?
N6 C10 S1 110.1(9) . . ?
N4 C10 S1 109.3(8) . . ?
N7 C11 C12 110.7(14) . . ?
N7 C11 H11 124.7 . . ?
C12 C11 H11 124.7 . . ?
C13 C12 C11 105.8(14) . . ?
C13 C12 H12 127.1 . . ?
C11 C12 H12 127.1 . . ?
C12 C13 N8 107.9(13) . . ?
C12 C13 H13 126.1 . . ?
N8 C13 H13 126.1 . . ?
O9 C14 N8 105.3(11) . . ?
O9 C14 C15 109.5(14) . . ?
N8 C14 C15 110.4(13) . . ?
O9 C14 C16 110.7(13) . . ?
N8 C14 C16 111.3(14) . . ?
C15 C14 C16 109.7(13) . . ?
C14 C15 H15A 109.5 . . ?
C14 C15 H15B 109.5 . . ?
H15A C15 H15B 109.5 . . ?
C14 C15 H15C 109.5 . . ?
H15A C15 H15C 109.5 . . ?
H15B C15 H15C 109.5 . . ?
C14 C16 H16A 109.5 . . ?
C14 C16 H16B 109.5 . . ?
H16A C16 H16B 109.5 . . ?
C14 C16 H16C 109.5 . . ?
H16A C16 H16C 109.5 . . ?
H16B C16 H16C 109.5 . . ?

loop_
_geom_bond_atom_site_label_1
_geom_bond_atom_site_label_2
_geom_bond_distance
_geom_bond_site_symmetry_2
_geom_bond_publ_flag
Re1 O8 1.639(11) . ?
Re1 O9 1.912(9) . ?
Re1 N7 2.031(11) . ?
Re1 N3 2.064(11) . ?
Re1 N1 2.115(12) . ?
Re1 N5 2.250(12) . ?
S1 O3 1.432(12) . ?
S1 O1 1.432(11) . ?
S1 O2 1.438(10) . ?
S1 C10 1.904(13) . ?
N1 C1 1.300(18) . ?
N1 N2 1.344(16) . ?
C1 C2 1.41(2) . ?
C1 H1 0.9500 . ?
Re2 O5 1.654(15) . ?
Re2 O6 1.657(15) . ?
Re2 O7 1.691(15) . ?
Re2 O4 1.716(11) . ?
N2 C3 1.393(18) . ?
N2 C10 1.432(18) . ?
C2 C3 1.32(2) . ?
C2 H2 0.9500 . ?
N3 C4 1.299(18) . ?
N3 N4 1.357(16) . ?
C3 H3 0.9500 . ?
N4 C6 1.325(18) . ?
N4 C10 1.474(17) . ?
C4 C5 1.38(2) . ?
C4 H4 0.9500 . ?
N5 C7 1.299(16) . ?
N5 N6 1.356(14) . ?
C5 C6 1.40(2) . ?
C5 H5 0.9500 . ?
N6 C9 1.339(18) . ?
N6 C10 1.449(15) . ?
C6 H6 0.9500 . ?
N7 C11 1.317(18) . ?
N7 N8 1.325(16) . ?
C7 C8 1.40(2) . ?
C7 H7 0.9500 . ?
N8 C13 1.347(18) . ?
N8 C14 1.470(19) . ?
C8 C9 1.363(18) . ?
C8 H8 0.9500 . ?
O9 C14 1.408(17) . ?
C9 H9 0.9500 . ?
C11 C12 1.35(2) . ?
C11 H11 0.9500 . ?
C12 C13 1.33(2) . ?
C12 H12 0.9500 . ?
C13 H13 0.9500 . ?
C14 C15 1.52(2) . ?
C14 C16 1.52(2) . ?
C15 H15A 0.9800 . ?
C15 H15B 0.9800 . ?
C15 H15C 0.9800 . ?
C16 H16A 0.9800 . ?
C16 H16B 0.9800 . ?
C16 H16C 0.9800 . ?
